data_4113778
loop_
_publ_author_name
'Andrei N. Khlobystov'
'Matthew T. Brett'
'Alexander J. Blake'
'Neil R. Champness'
'Peter M. W. Gill'
'Darragh P. O'Neill'
'Simon J. Teat'
'Claire Wilson'
'Martin Schr\"oder'

_publ_contact_author_address
;
  School of Chemistry
  The University of Nottingham
  University Park
  Nottingham  NG7 2RD
  England
;
_publ_contact_author_email A.J.Blake@nottingham.ac.uk
_publ_contact_author_fax '0115 951 3563'
_publ_contact_author_name 'Dr A.J. Blake'
_publ_contact_author_phone '0115 951 3488'
_publ_section_title
;
 Stereoselective Association of Binuclear Metallacycles in Coordination
 Polymers
;
_journal_name_full 'Journal of the American Chemical Society'
_journal_page_first 6753
_journal_page_last 6761
_journal_paper_doi 10.1021/ja029048y
_journal_volume 125
_journal_year 2003
_chemical_formula_moiety 'C30 H30 Cd2 N10 O14'
_chemical_formula_sum 'C30 H30 Cd2 N10 O14'
_chemical_formula_weight 978.44
_chemical_name_common 2{L*Cd(NO3)2*DMF}
_chemical_name_systematic
; 
 2-Pyridyl-4-pyridylacetylene Cadmium(II) bisnitrate complex
 dimethylformamide solvate
;
_space_group_IT_number 2
_symmetry_cell_setting triclinic
_symmetry_space_group_name_Hall '-P 1'
_symmetry_space_group_name_H-M 'P -1'
_atom_sites_solution_hydrogens 'Me-groups from delta-F synthesis, others placed geometrically'
_atom_sites_solution_primary 'Patterson method'
_atom_sites_solution_secondary 'difference Fourier method'
_audit_creation_method SHELXL-97
_cell_angle_alpha 88.117(2)
_cell_angle_beta 88.678(3)
_cell_angle_gamma 82.132(2)
_cell_formula_units_Z 1
_cell_length_a 8.4570(13)
_cell_length_b 9.581(2)
_cell_length_c 12.026(2)
_cell_measurement_reflns_used 1017
_cell_measurement_temperature 150(2)
_cell_measurement_theta_max 28.72
_cell_measurement_theta_min 2.94
_cell_volume 964.6(3)
_computing_cell_refinement 'SAINT v6.02a (Bruker, 2000)'
_computing_data_collection 'SMART v5.054 (Bruker, 1998)'
_computing_data_reduction 'Bruker SAINT, SHELXTL (Bruker, 1997)'
_computing_molecular_graphics 'Bruker SHELXTL'
_computing_publication_material 'Bruker SHELXTL; PLATON (Spek, 2000)'
_computing_structure_refinement 'SHELXL-97 (Sheldrick, 1997)'
_computing_structure_solution 'SHELXS-97 (Sheldrick, 1990)'
_diffrn_ambient_temperature 150(2)
_diffrn_measured_fraction_theta_full 0.965
_diffrn_measured_fraction_theta_max 0.874
_diffrn_measurement_device_type 'Bruker SMART1000 CCD area detector'
_diffrn_measurement_method omega
_diffrn_radiation_monochromator graphite
_diffrn_radiation_source 'normal-focus sealed tube'
_diffrn_radiation_type MoK\a
_diffrn_radiation_wavelength 0.71073
_diffrn_reflns_av_R_equivalents 0.016
_diffrn_reflns_av_sigmaI/netI 0.013
_diffrn_reflns_limit_h_max 11
_diffrn_reflns_limit_h_min -11
_diffrn_reflns_limit_k_max 12
_diffrn_reflns_limit_k_min -12
_diffrn_reflns_limit_l_max 15
_diffrn_reflns_limit_l_min -16
_diffrn_reflns_number 9531
_diffrn_reflns_theta_full 27.50
_diffrn_reflns_theta_max 28.82
_diffrn_reflns_theta_min 1.69
_diffrn_standards_decay_% none
_diffrn_standards_interval_time 10
_exptl_absorpt_coefficient_mu 1.179
_exptl_absorpt_correction_T_max 0.779
_exptl_absorpt_correction_T_min 0.691
_exptl_absorpt_correction_type multi-scan
_exptl_absorpt_process_details 'SADABS (Sheldrick, 1996)'
_exptl_crystal_colour colourless
_exptl_crystal_density_diffrn 1.686
_exptl_crystal_description block
_exptl_crystal_F_000 488
_exptl_crystal_size_max 0.32
_exptl_crystal_size_mid 0.30
_exptl_crystal_size_min 0.24
_refine_diff_density_max 0.44
_refine_diff_density_min -0.28
_refine_diff_density_rms 0.06
_refine_ls_extinction_method none
_refine_ls_goodness_of_fit_ref 1.026
_refine_ls_hydrogen_treatment 'rigid rotor for Me-groups, riding model for others'
_refine_ls_matrix_type full
_refine_ls_number_parameters 255
_refine_ls_number_reflns 4398
_refine_ls_number_restraints 0
_refine_ls_restrained_S_all 1.026
_refine_ls_R_factor_all 0.0196
_refine_ls_R_factor_gt 0.0185
_refine_ls_shift/su_max 0.002
_refine_ls_shift/su_mean 0.000
_refine_ls_structure_factor_coef Fsqd
_refine_ls_weighting_details 'calc w=1/[\s^2^(Fo^2^)+(0.034P)^2^+0.243P] where P=(Fo^2^+2Fc^2^)/3'
_refine_ls_weighting_scheme calc
_refine_ls_wR_factor_gt 0.0494
_refine_ls_wR_factor_ref 0.0500
_reflns_number_gt 4177
_reflns_number_total 4398
_reflns_threshold_expression >2sigma(I)
_cod_data_source_file ja029048ysi20021022_034217_4.cif
_cod_data_source_block (4)
_cod_database_code 4113778

loop_
_symmetry_equiv_pos_as_xyz
'x, y, z'
'-x, -y, -z'

loop_
_atom_site_label
_atom_site_type_symbol
_atom_site_fract_x
_atom_site_fract_y
_atom_site_fract_z
_atom_site_U_iso_or_equiv
_atom_site_adp_type
_atom_site_occupancy
_atom_site_symmetry_multiplicity
_atom_site_calc_flag
_atom_site_refinement_flags
Cd1 Cd 0.695376(12) -0.271398(10) 0.729939(8) 0.02174(5) Uani 1 1 d .
N1S N 0.86933(18) 0.12741(15) 0.60303(13) 0.0327(3) Uani 1 1 d .
N1 N 0.50668(15) 0.14258(13) 1.17097(10) 0.0238(3) Uani 1 1 d .
N10 N 0.63143(17) -0.24338(13) 0.49846(11) 0.0262(3) Uani 1 1 d .
N14 N 0.95334(15) -0.36326(13) 0.77548(10) 0.0227(2) Uani 1 1 d .
N20 N 0.64736(17) -0.55047(15) 0.79690(12) 0.0315(3) Uani 1 1 d .
O1S O 0.80228(15) -0.06395(13) 0.69799(11) 0.0348(3) Uani 1 1 d .
O11 O 0.76617(14) -0.30649(13) 0.52445(10) 0.0327(3) Uani 1 1 d .
O12 O 0.59234(17) -0.22243(14) 0.40087(10) 0.0391(3) Uani 1 1 d .
O13 O 0.53521(14) -0.19975(13) 0.57661(9) 0.0304(2) Uani 1 1 d .
O21 O 0.66319(19) -0.50868(14) 0.69703(11) 0.0422(3) Uani 1 1 d .
O22 O 0.6377(2) -0.67423(14) 0.82105(14) 0.0502(4) Uani 1 1 d .
O23 O 0.64212(15) -0.45981(13) 0.87099(10) 0.0343(3) Uani 1 1 d .
C1S C 0.7828(2) 0.02405(17) 0.61942(15) 0.0302(3) Uani 1 1 d .
H1SA H 0.7007 0.0162 0.5683 0.036 Uiso 1 1 calc R
C2 C 0.5610(2) 0.01460(17) 1.21560(13) 0.0273(3) Uani 1 1 d .
H2A H 0.5231 -0.0100 1.2876 0.033 Uiso 1 1 calc R
C2S C 0.9918(3) 0.1476(3) 0.6813(2) 0.0545(6) Uani 1 1 d .
H2SA H 1.0225 0.0596 0.7241 0.082 Uiso 1 1 calc R
H2SB H 0.9502 0.2224 0.7321 0.082 Uiso 1 1 calc R
H2SC H 1.0853 0.1742 0.6405 0.082 Uiso 1 1 calc R
C3 C 0.6692(2) -0.08238(16) 1.16131(13) 0.0271(3) Uani 1 1 d .
H3A H 0.7042 -0.1718 1.1953 0.032 Uiso 1 1 calc R
C3S C 0.8377(2) 0.2314(2) 0.51180(18) 0.0433(5) Uani 1 1 d .
H3SA H 0.7518 0.2062 0.4663 0.065 Uiso 1 1 calc R
H3SB H 0.9346 0.2328 0.4657 0.065 Uiso 1 1 calc R
H3SC H 0.8054 0.3248 0.5422 0.065 Uiso 1 1 calc R
C4 C 0.72636(18) -0.04697(15) 1.05572(12) 0.0236(3) Uani 1 1 d .
C5 C 0.67402(19) 0.08655(16) 1.01030(13) 0.0253(3) Uani 1 1 d .
H5A H 0.7126 0.1151 0.9395 0.030 Uiso 1 1 calc R
C6 C 0.56457(19) 0.17697(15) 1.07040(13) 0.0245(3) Uani 1 1 d .
H6A H 0.5288 0.2677 1.0389 0.029 Uiso 1 1 calc R
C7 C 0.83128(19) -0.14858(16) 0.99442(13) 0.0252(3) Uani 1 1 d .
C8 C 0.91237(19) -0.23593(16) 0.94195(13) 0.0253(3) Uani 1 1 d .
C9 C 1.00973(18) -0.33818(15) 0.87632(13) 0.0225(3) Uani 1 1 d .
C10 C 1.15399(19) -0.40698(16) 0.91567(14) 0.0280(3) Uani 1 1 d .
H10A H 1.1891 -0.3895 0.9877 0.034 Uiso 1 1 calc R
C11 C 1.2453(2) -0.50148(17) 0.84756(16) 0.0321(4) Uani 1 1 d .
H11A H 1.3443 -0.5500 0.8724 0.039 Uiso 1 1 calc R
C12 C 1.1911(2) -0.52460(17) 0.74306(15) 0.0313(3) Uani 1 1 d .
H12A H 1.2535 -0.5870 0.6943 0.038 Uiso 1 1 calc R
C13 C 1.0434(2) -0.45476(16) 0.71073(13) 0.0269(3) Uani 1 1 d .
H13A H 1.0050 -0.4728 0.6397 0.032 Uiso 1 1 calc R

loop_
_atom_site_aniso_label
_atom_site_aniso_U_11
_atom_site_aniso_U_22
_atom_site_aniso_U_33
_atom_site_aniso_U_23
_atom_site_aniso_U_13
_atom_site_aniso_U_12
Cd1 0.02201(7) 0.02309(6) 0.01920(7) 0.00199(4) -0.00057(4) -0.00033(4)
N1S 0.0292(7) 0.0325(7) 0.0375(8) 0.0079(6) -0.0044(6) -0.0100(6)
N1 0.0257(6) 0.0245(6) 0.0200(6) 0.0002(5) -0.0016(5) 0.0002(5)
N10 0.0330(7) 0.0241(6) 0.0209(6) 0.0018(5) 0.0001(5) -0.0025(5)
N14 0.0235(6) 0.0220(6) 0.0220(6) 0.0003(5) 0.0010(5) -0.0010(5)
N20 0.0298(7) 0.0290(7) 0.0345(8) 0.0086(6) -0.0012(6) -0.0019(5)
O1S 0.0352(7) 0.0314(6) 0.0392(7) 0.0086(5) -0.0057(5) -0.0105(5)
O11 0.0271(6) 0.0395(6) 0.0290(6) 0.0043(5) 0.0005(5) 0.0027(5)
O12 0.0541(8) 0.0414(7) 0.0173(5) 0.0009(5) -0.0034(5) 0.0096(6)
O13 0.0294(6) 0.0388(6) 0.0220(5) -0.0045(5) 0.0008(5) -0.0002(5)
O21 0.0647(9) 0.0369(7) 0.0282(6) 0.0056(5) -0.0060(6) -0.0190(6)
O22 0.0660(10) 0.0251(6) 0.0579(9) 0.0130(6) 0.0068(8) -0.0047(6)
O23 0.0362(7) 0.0334(6) 0.0309(6) 0.0028(5) 0.0048(5) 0.0017(5)
C1S 0.0269(8) 0.0276(8) 0.0362(9) 0.0021(6) -0.0027(7) -0.0051(6)
C2 0.0328(8) 0.0284(8) 0.0189(7) 0.0023(6) -0.0010(6) 0.0019(6)
C2S 0.0519(13) 0.0623(14) 0.0563(13) 0.0169(11) -0.0218(11) -0.0337(11)
C3 0.0326(8) 0.0248(7) 0.0218(7) 0.0017(5) -0.0017(6) 0.0032(6)
C3S 0.0409(11) 0.0386(10) 0.0514(12) 0.0175(8) -0.0059(9) -0.0122(8)
C4 0.0237(7) 0.0252(7) 0.0215(7) -0.0029(5) -0.0027(6) -0.0009(5)
C5 0.0277(8) 0.0266(7) 0.0213(7) 0.0010(6) 0.0015(6) -0.0034(6)
C6 0.0270(8) 0.0220(7) 0.0236(7) 0.0024(5) -0.0017(6) -0.0010(5)
C7 0.0261(8) 0.0270(7) 0.0217(7) 0.0002(6) -0.0025(6) -0.0009(6)
C8 0.0258(8) 0.0272(7) 0.0223(7) 0.0006(6) -0.0028(6) -0.0011(6)
C9 0.0226(7) 0.0209(7) 0.0237(7) 0.0007(5) 0.0011(6) -0.0030(5)
C10 0.0253(8) 0.0281(8) 0.0304(8) 0.0005(6) -0.0035(6) -0.0030(6)
C11 0.0218(8) 0.0285(8) 0.0441(10) 0.0026(7) 0.0001(7) 0.0025(6)
C12 0.0292(8) 0.0248(7) 0.0379(9) -0.0025(6) 0.0091(7) 0.0022(6)
C13 0.0310(8) 0.0243(7) 0.0249(8) -0.0022(6) 0.0032(6) -0.0018(6)

loop_
_atom_type_symbol
_atom_type_description
_atom_type_scat_dispersion_real
_atom_type_scat_dispersion_imag
_atom_type_scat_source
C C 0.0033 0.0016 'International Tables Vol C Tables 4.2.6.8 and 6.1.1.4'
H H 0.0000 0.0000 'International Tables Vol C Tables 4.2.6.8 and 6.1.1.4'
N N 0.0061 0.0033 'International Tables Vol C Tables 4.2.6.8 and 6.1.1.4'
O O 0.0106 0.0060 'International Tables Vol C Tables 4.2.6.8 and 6.1.1.4'
Cd Cd -0.8075 1.2024 'International Tables Vol C Tables 4.2.6.8 and 6.1.1.4'

loop_
_geom_angle_atom_site_label_1
_geom_angle_atom_site_label_2
_geom_angle_atom_site_label_3
_geom_angle
_geom_angle_site_symmetry_1
_geom_angle_site_symmetry_3
_geom_angle_publ_flag
N1 Cd1 N14 132.11(5) 2_657 . y
N1 Cd1 O1S 87.41(5) 2_657 . y
N14 Cd1 O1S 84.23(4) . . y
N1 Cd1 O13 84.00(4) 2_657 . y
N14 Cd1 O13 141.73(4) . . y
O1S Cd1 O13 85.66(4) . . y
N1 Cd1 O21 116.36(5) 2_657 . y
N14 Cd1 O21 84.86(5) . . y
O1S Cd1 O21 155.00(5) . . y
O13 Cd1 O21 89.11(4) . . y
N1 Cd1 O23 81.77(4) 2_657 . y
N14 Cd1 O23 79.60(4) . . y
O1S Cd1 O23 146.02(4) . . y
O13 Cd1 O23 124.68(4) . . y
O21 Cd1 O23 52.26(4) . . y
N1 Cd1 O11 135.75(4) 2_657 . y
N14 Cd1 O11 89.76(4) . . y
O1S Cd1 O11 82.89(5) . . y
O13 Cd1 O11 52.34(4) . . y
O21 Cd1 O11 74.63(4) . . y
O23 Cd1 O11 126.37(4) . . y
C6 N1 C2 117.75(13) . . ?
C6 N1 Cd1 126.60(10) . 2_657 ?
C2 N1 Cd1 115.38(10) . 2_657 ?
C13 N14 C9 118.06(13) . . ?
C13 N14 Cd1 121.87(11) . . ?
C9 N14 Cd1 119.59(10) . . ?
N1 C2 C3 122.92(14) . . ?
C2 C3 C4 119.00(14) . . ?
C5 C4 C3 118.39(14) . . ?
C5 C4 C7 121.29(14) . . ?
C3 C4 C7 120.26(14) . . ?
C6 C5 C4 118.72(14) . . ?
N1 C6 C5 123.18(14) . . ?
C8 C7 C4 176.87(17) . . ?
C7 C8 C9 178.41(16) . . ?
N14 C9 C10 122.50(14) . . ?
N14 C9 C8 116.52(13) . . ?
C10 C9 C8 120.99(14) . . ?
C11 C10 C9 118.54(15) . . ?
C12 C11 C10 119.40(15) . . ?
C11 C12 C13 118.72(15) . . ?
N14 C13 C12 122.73(15) . . ?
O12 N10 O11 121.82(14) . . ?
O12 N10 O13 120.20(14) . . ?
O11 N10 O13 117.98(13) . . ?
O22 N20 O23 121.15(15) . . ?
O22 N20 O21 121.43(16) . . ?
O23 N20 O21 117.42(14) . . ?
N10 O11 Cd1 90.07(9) . . ?
N10 O13 Cd1 99.60(9) . . ?
N20 O21 Cd1 98.38(10) . . ?
N20 O23 Cd1 91.71(9) . . ?
O1S C1S N1S 123.80(16) . . ?
C1S O1S Cd1 130.28(11) . . ?
C1S N1S C2S 120.27(15) . . ?
C1S N1S C3S 121.68(15) . . ?
C2S N1S C3S 117.87(15) . . ?

loop_
_geom_bond_atom_site_label_1
_geom_bond_atom_site_label_2
_geom_bond_distance
_geom_bond_site_symmetry_2
_geom_bond_publ_flag
Cd1 N1 2.2997(13) 2_657 y
Cd1 N14 2.3091(13) . y
Cd1 O1S 2.3111(12) . y
Cd1 O13 2.3417(12) . y
Cd1 O21 2.3733(14) . y
Cd1 O23 2.5149(12) . y
Cd1 O11 2.5514(13) . y
N1 C6 1.342(2) . ?
N1 C2 1.348(2) . ?
N1 Cd1 2.2997(13) 2_657 ?
N14 C13 1.338(2) . ?
N14 C9 1.354(2) . ?
C2 C3 1.381(2) . ?
C3 C4 1.396(2) . ?
C4 C5 1.393(2) . ?
C4 C7 1.435(2) . ?
C5 C6 1.386(2) . ?
C7 C8 1.194(2) . ?
C8 C9 1.435(2) . ?
C9 C10 1.390(2) . ?
C10 C11 1.384(2) . ?
C11 C12 1.382(3) . ?
C12 C13 1.391(2) . ?
N10 O12 1.2294(18) . ?
N10 O11 1.2558(18) . ?
N10 O13 1.2718(17) . ?
N20 O22 1.2248(19) . ?
N20 O23 1.260(2) . ?
N20 O21 1.2634(19) . ?
O1S C1S 1.244(2) . ?
N1S C1S 1.317(2) . ?
N1S C2S 1.451(2) . ?
N1S C3S 1.461(2) . ?
